data_7009695
loop_
_publ_author_name
'Sagatys, Dalius S.'
'Dahlgren, Cathrine'
'Smith, Graham'
'Bott, Raymond C.'
'White, Jonathan M.'

_publ_section_title
;
 The complex chemistry of N-(phosphonomethyl)glycine (glyphosate):
 preparation and characterization of the ammonium, lithium, sodium (4
 polymorphs) and silver(I) complexes
;
_journal_issue 19
_journal_name_full 'Journal of the Chemical Society, Dalton Transactions'
_journal_page_first 3404
_journal_paper_doi 10.1039/b002748k
_journal_year 2000
_chemical_formula_sum 'C3 H24 N Na2 O14 P'
_chemical_formula_weight 375.18
_chemical_name_systematic
; 
 ? 
;
_space_group_IT_number 4
_symmetry_space_group_name_Hall 'P 2yb'
_symmetry_space_group_name_H-M 'P 1 21 1'
_atom_sites_solution_hydrogens geom
_atom_sites_solution_primary direct
_atom_sites_solution_secondary difmap
_audit_creation_method SHELXL-97
_cell_angle_alpha 90.00
_cell_angle_beta 94.040(10)
_cell_angle_gamma 90.00
_cell_formula_units_Z 2
_cell_length_a 6.3650(10)
_cell_length_b 7.186(2)
_cell_length_c 17.816(3)
_cell_measurement_temperature 293(2)
_cell_volume 812.9(3)
_computing_structure_refinement 'SHELXL-97 (Sheldrick, 1997)'
_computing_structure_solution 'SHELXS-97 (Sheldrick, 1990)'
_diffrn_ambient_temperature 293(2)
_diffrn_measured_fraction_theta_full 0.999
_diffrn_measured_fraction_theta_max 0.999
_diffrn_radiation_monochromator graphite
_diffrn_radiation_source 'fine-focus sealed tube'
_diffrn_radiation_type MoK\a
_diffrn_radiation_wavelength 0.71069
_diffrn_reflns_av_R_equivalents 0.0134
_diffrn_reflns_av_sigmaI/netI 0.0227
_diffrn_reflns_limit_h_max 7
_diffrn_reflns_limit_h_min 0
_diffrn_reflns_limit_k_max 8
_diffrn_reflns_limit_k_min 0
_diffrn_reflns_limit_l_max 21
_diffrn_reflns_limit_l_min -21
_diffrn_reflns_number 1712
_diffrn_reflns_theta_full 24.96
_diffrn_reflns_theta_max 24.96
_diffrn_reflns_theta_min 2.29
_exptl_absorpt_coefficient_mu 0.287
_exptl_crystal_density_diffrn 1.533
_exptl_crystal_density_method 'not measured'
_exptl_crystal_F_000 396
_refine_diff_density_max 0.195
_refine_diff_density_min -0.178
_refine_diff_density_rms 0.040
_refine_ls_abs_structure_details 'Flack H D (1983), Acta Cryst. A39, 876-881'
_refine_ls_abs_structure_Flack 0.10(12)
_refine_ls_extinction_method none
_refine_ls_goodness_of_fit_ref 1.013
_refine_ls_hydrogen_treatment mixed
_refine_ls_matrix_type full
_refine_ls_number_parameters 270
_refine_ls_number_reflns 1564
_refine_ls_number_restraints 1
_refine_ls_restrained_S_all 1.013
_refine_ls_R_factor_all 0.0266
_refine_ls_R_factor_gt 0.0240
_refine_ls_shift/su_max 0.658
_refine_ls_shift/su_mean 0.044
_refine_ls_structure_factor_coef Fsqd
_refine_ls_weighting_details 'calc w=1/[\s^2^(Fo^2^)+(0.0489P)^2^+0.0000P] where P=(Fo^2^+2Fc^2^)/3'
_refine_ls_weighting_scheme calc
_refine_ls_wR_factor_gt 0.0624
_refine_ls_wR_factor_ref 0.0640
_reflns_number_gt 1464
_reflns_number_total 1564
_reflns_threshold_expression >2sigma(I)
_cod_data_source_file b002748k.txt
_cod_data_source_block compound(6)
_cod_database_code 7009695

loop_
_symmetry_equiv_pos_as_xyz
'x, y, z'
'-x, y+1/2, -z'

loop_
_atom_site_label
_atom_site_type_symbol
_atom_site_fract_x
_atom_site_fract_y
_atom_site_fract_z
_atom_site_U_iso_or_equiv
_atom_site_adp_type
_atom_site_occupancy
_atom_site_symmetry_multiplicity
_atom_site_calc_flag
_atom_site_refinement_flags
_atom_site_disorder_assembly
_atom_site_disorder_group
Na1 Na 0.71477(16) 0.89594(16) 0.33015(6) 0.0295(3) Uani 1 1 d . . .
Na2 Na 0.5098(2) 0.62823(16) -0.00070(8) 0.0327(3) Uani 1 1 d . . .
P1 P 0.09179(9) 0.42201(9) 0.21719(3) 0.01826(16) Uani 1 1 d . . .
O1 O 0.7353(3) 0.5993(3) 0.39564(12) 0.0369(5) Uani 1 1 d . . .
O2 O 0.7602(3) 0.4090(4) 0.49499(10) 0.0403(5) Uani 1 1 d . . .
O3 O 0.2061(3) 0.2594(3) 0.18452(12) 0.0299(5) Uani 1 1 d . . .
O4 O 0.1840(3) 0.6074(3) 0.19370(11) 0.0285(5) Uani 1 1 d . . .
O5 O -0.1444(2) 0.4118(3) 0.20306(9) 0.0282(4) Uani 1 1 d . . .
O6 O 0.1811(4) 0.7075(4) 0.04705(14) 0.0324(5) Uani 1 1 d . . .
O7 O 0.3310(4) 0.3904(4) -0.07987(13) 0.0434(6) Uani 1 1 d . . .
O8 O 0.4552(3) 0.8790(3) -0.08844(11) 0.0291(5) Uani 1 1 d . . .
O9 O 0.8557(4) 0.5865(3) -0.05018(14) 0.0367(5) Uani 1 1 d . . .
O10 O 0.5974(4) 0.7244(3) 0.21663(12) 0.0311(5) Uani 1 1 d . . .
O11 O 0.5923(4) 1.1815(3) 0.27070(13) 0.0328(5) Uani 1 1 d . . .
O12 O 1.0311(4) 0.9325(4) 0.25373(13) 0.0379(5) Uani 1 1 d . . .
O13 O 0.8819(5) 1.0553(4) 0.43317(16) 0.0498(7) Uani 1 1 d . . .
O14 O 0.3569(4) 0.8559(4) 0.36249(14) 0.0360(5) Uani 1 1 d . . .
N1 N 0.3664(4) 0.4612(4) 0.34300(13) 0.0238(5) Uani 1 1 d . . .
C1 C 0.6645(4) 0.4830(4) 0.43857(15) 0.0261(6) Uani 1 1 d . . .
C2 C 0.4395(4) 0.4128(5) 0.42107(14) 0.0311(6) Uani 1 1 d . . .
H2A H 0.4352 0.2789 0.4276 0.037 Uiso 1 1 calc R . .
H2B H 0.3469 0.4687 0.4557 0.037 Uiso 1 1 calc R . .
C3 C 0.1433(3) 0.4094(5) 0.31949(13) 0.0230(5) Uani 1 1 d . . .
H3A H 0.0484 0.4929 0.3433 0.028 Uiso 1 1 calc R . .
H3B H 0.1159 0.2840 0.3364 0.028 Uiso 1 1 calc R . .
H6A H 0.179(6) 0.663(7) 0.089(3) 0.051(13) Uiso 1 1 d . . .
H6B H 0.165(7) 0.816(7) 0.047(2) 0.057(15) Uiso 1 1 d . . .
H7A H 0.357(7) 0.371(9) -0.122(3) 0.068(14) Uiso 1 1 d . . .
H7B H 0.206(11) 0.409(15) -0.095(4) 0.15(3) Uiso 1 1 d . . .
H8A H 0.547(5) 0.859(5) -0.1192(19) 0.032(9) Uiso 1 1 d . . .
H8B H 0.344(5) 0.878(5) -0.1205(18) 0.028(8) Uiso 1 1 d . . .
H9A H 0.958(8) 0.631(9) -0.016(3) 0.078(15) Uiso 1 1 d . . .
H9B H 0.858(7) 0.637(8) -0.101(3) 0.073(14) Uiso 1 1 d . . .
H10A H 0.473(7) 0.702(6) 0.200(2) 0.059(13) Uiso 1 1 d . . .
H10B H 0.685(8) 0.624(9) 0.211(3) 0.080(16) Uiso 1 1 d . . .
H11A H 0.500(5) 1.173(5) 0.242(2) 0.027(10) Uiso 1 1 d . . .
H11B H 0.698(8) 1.250(7) 0.247(3) 0.071(14) Uiso 1 1 d . . .
H12A H 1.064(5) 0.848(6) 0.2369(19) 0.018(9) Uiso 1 1 d . . .
H13A H 0.988(8) 0.998(7) 0.455(3) 0.074(15) Uiso 1 1 d . . .
H13B H 0.860(6) 1.145(7) 0.452(2) 0.037(11) Uiso 1 1 d . . .
H14A H 0.252(5) 0.882(5) 0.3372(18) 0.026(8) Uiso 1 1 d . . .
H14B H 0.339(7) 0.870(9) 0.406(3) 0.077(16) Uiso 1 1 d . . .
H1B H 0.460(5) 0.410(6) 0.3160(18) 0.034(8) Uiso 1 1 d . . .
H1A H 0.383(5) 0.589(6) 0.3395(18) 0.033(9) Uiso 1 1 d . . .
H12B H 1.113(15) 1.023(16) 0.223(5) 0.22(4) Uiso 1 1 d . . .

loop_
_atom_site_aniso_label
_atom_site_aniso_U_11
_atom_site_aniso_U_22
_atom_site_aniso_U_33
_atom_site_aniso_U_23
_atom_site_aniso_U_13
_atom_site_aniso_U_12
Na1 0.0304(5) 0.0272(6) 0.0305(5) 0.0000(5) -0.0005(4) -0.0008(5)
Na2 0.0393(6) 0.0274(6) 0.0317(5) 0.0041(5) 0.0048(4) 0.0029(6)
P1 0.0175(3) 0.0194(3) 0.0176(3) -0.0003(3) -0.0011(2) -0.0006(3)
O1 0.0308(10) 0.0389(13) 0.0405(12) 0.0106(10) -0.0014(9) -0.0016(10)
O2 0.0364(10) 0.0533(14) 0.0294(9) 0.0070(12) -0.0116(8) -0.0020(13)
O3 0.0330(11) 0.0292(12) 0.0267(11) -0.0077(9) -0.0033(9) 0.0082(9)
O4 0.0324(11) 0.0249(11) 0.0280(10) 0.0031(9) 0.0011(9) -0.0083(9)
O5 0.0207(8) 0.0340(11) 0.0294(9) 0.0040(10) -0.0022(6) -0.0024(10)
O6 0.0424(13) 0.0288(13) 0.0259(13) 0.0024(10) 0.0018(10) -0.0020(11)
O7 0.0457(12) 0.0505(15) 0.0335(11) -0.0111(12) -0.0003(9) 0.0049(13)
O8 0.0323(10) 0.0322(12) 0.0224(9) 0.0017(9) -0.0019(8) 0.0012(9)
O9 0.0483(14) 0.0309(13) 0.0302(12) 0.0038(10) -0.0035(10) -0.0065(10)
O10 0.0301(11) 0.0302(11) 0.0329(12) -0.0033(10) 0.0006(9) -0.0027(10)
O11 0.0269(11) 0.0342(13) 0.0372(13) 0.0075(10) 0.0018(10) 0.0009(10)
O12 0.0435(12) 0.0275(13) 0.0434(12) -0.0041(13) 0.0084(9) 0.0057(12)
O13 0.0518(15) 0.0424(15) 0.0516(15) -0.0107(14) -0.0220(12) 0.0127(13)
O14 0.0343(11) 0.0424(13) 0.0311(12) -0.0006(11) 0.0011(10) 0.0062(10)
N1 0.0216(11) 0.0288(15) 0.0207(11) 0.0022(10) -0.0011(9) -0.0003(10)
C1 0.0291(14) 0.0272(14) 0.0215(13) -0.0035(11) -0.0011(11) 0.0033(11)
C2 0.0313(13) 0.0399(16) 0.0215(12) 0.0090(15) -0.0023(10) -0.0022(16)
C3 0.0206(11) 0.0271(13) 0.0210(11) 0.0020(13) 0.0007(9) 0.0003(13)

loop_
_atom_type_symbol
_atom_type_description
_atom_type_scat_dispersion_real
_atom_type_scat_dispersion_imag
_atom_type_scat_source
C C 0.0033 0.0016 'International Tables Vol C Tables 4.2.6.8 and 6.1.1.4'
H H 0.0000 0.0000 'International Tables Vol C Tables 4.2.6.8 and 6.1.1.4'
N N 0.0061 0.0033 'International Tables Vol C Tables 4.2.6.8 and 6.1.1.4'
O O 0.0106 0.0060 'International Tables Vol C Tables 4.2.6.8 and 6.1.1.4'
P P 0.1023 0.0942 'International Tables Vol C Tables 4.2.6.8 and 6.1.1.4'
Na Na 0.0362 0.0249 'International Tables Vol C Tables 4.2.6.8 and 6.1.1.4'

loop_
_geom_angle_atom_site_label_1
_geom_angle_atom_site_label_2
_geom_angle_atom_site_label_3
_geom_angle
_geom_angle_site_symmetry_1
_geom_angle_site_symmetry_3
_geom_angle_publ_flag
O13 Na1 O14 104.78(10) . . ?
O13 Na1 O11 92.45(10) . . ?
O14 Na1 O11 85.68(9) . . ?
O13 Na1 O1 92.67(10) . . ?
O14 Na1 O1 78.45(8) . . ?
O11 Na1 O1 164.09(9) . . ?
O13 Na1 O10 170.93(11) . . ?
O14 Na1 O10 84.16(9) . . ?
O11 Na1 O10 89.73(9) . . ?
O1 Na1 O10 87.57(9) . . ?
O13 Na1 O12 92.06(10) . . ?
O14 Na1 O12 161.24(9) . . ?
O11 Na1 O12 85.41(9) . . ?
O1 Na1 O12 109.44(9) . . ?
O10 Na1 O12 79.32(8) . . ?
O6 Na2 O8 87.84(9) . . ?
O6 Na2 O8 89.14(10) . 2_645 ?
O8 Na2 O8 176.89(7) . 2_645 ?
O6 Na2 O9 173.22(10) . . ?
O8 Na2 O9 87.15(9) . . ?
O8 Na2 O9 95.92(9) 2_645 . ?
O6 Na2 O7 89.32(9) . . ?
O8 Na2 O7 96.26(10) . . ?
O8 Na2 O7 82.97(9) 2_645 . ?
O9 Na2 O7 95.77(9) . . ?
O6 Na2 O7 86.92(9) . 2_655 ?
O8 Na2 O7 81.05(8) . 2_655 ?
O8 Na2 O7 99.53(10) 2_645 2_655 ?
O9 Na2 O7 87.78(10) . 2_655 ?
O7 Na2 O7 175.45(9) . 2_655 ?
O6 Na2 Na2 101.80(9) . 2_645 ?
O8 Na2 Na2 138.85(9) . 2_645 ?
O8 Na2 Na2 41.35(5) 2_645 2_645 ?
O9 Na2 Na2 84.98(7) . 2_645 ?
O7 Na2 Na2 44.81(7) . 2_645 ?
O7 Na2 Na2 138.69(9) 2_655 2_645 ?
O6 Na2 Na2 74.15(8) . 2_655 ?
O8 Na2 Na2 41.33(6) . 2_655 ?
O8 Na2 Na2 138.14(9) 2_645 2_655 ?
O9 Na2 Na2 99.08(8) . 2_655 ?
O7 Na2 Na2 133.43(9) . 2_655 ?
O7 Na2 Na2 42.81(6) 2_655 2_655 ?
Na2 Na2 Na2 175.88(9) 2_645 2_655 ?
O5 P1 O3 113.48(12) . . ?
O5 P1 O4 113.26(12) . . ?
O3 P1 O4 111.33(11) . . ?
O5 P1 C3 105.66(10) . . ?
O3 P1 C3 106.70(13) . . ?
O4 P1 C3 105.71(13) . . ?
C1 O1 Na1 151.53(19) . . ?
Na2 O6 H6A 108(3) . . ?
Na2 O6 H6B 111(3) . . ?
H6A O6 H6B 113(5) . . ?
Na2 O7 Na2 92.38(8) . 2_645 ?
Na2 O7 H7A 123(4) . . ?
Na2 O7 H7A 108(4) 2_645 . ?
Na2 O7 H7B 118(7) . . ?
Na2 O7 H7B 129(7) 2_645 . ?
H7A O7 H7B 90(5) . . ?
Na2 O8 Na2 97.32(7) . 2_655 ?
Na2 O8 H8A 103(2) . . ?
Na2 O8 H8A 122(2) 2_655 . ?
Na2 O8 H8B 120(2) . . ?
Na2 O8 H8B 118(2) 2_655 . ?
H8A O8 H8B 98(3) . . ?
Na2 O9 H9A 109(3) . . ?
Na2 O9 H9B 111(3) . . ?
H9A O9 H9B 116(5) . . ?
Na1 O10 H10A 128(3) . . ?
Na1 O10 H10B 109(3) . . ?
H10A O10 H10B 112(5) . . ?
Na1 O11 H11A 116(3) . . ?
Na1 O11 H11B 115(3) . . ?
H11A O11 H11B 106(4) . . ?
Na1 O12 H12A 114(3) . . ?
Na1 O12 H12B 145(6) . . ?
H12A O12 H12B 98(6) . . ?
Na1 O13 H13A 115(3) . . ?
Na1 O13 H13B 133(3) . . ?
H13A O13 H13B 112(4) . . ?
Na1 O14 H14A 127(2) . . ?
Na1 O14 H14B 115(3) . . ?
H14A O14 H14B 111(4) . . ?
C2 N1 C3 115.7(2) . . ?
C2 N1 H1B 104(2) . . ?
C3 N1 H1B 114(2) . . ?
C2 N1 H1A 105(2) . . ?
C3 N1 H1A 110(2) . . ?
H1B N1 H1A 107(3) . . ?
O1 C1 O2 127.1(3) . . ?
O1 C1 C2 118.2(2) . . ?
O2 C1 C2 114.7(3) . . ?
N1 C2 C1 110.0(2) . . ?
N1 C2 H2A 109.7 . . ?
C1 C2 H2A 109.7 . . ?
N1 C2 H2B 109.7 . . ?
C1 C2 H2B 109.7 . . ?
H2A C2 H2B 108.2 . . ?
N1 C3 P1 111.43(16) . . ?
N1 C3 H3A 109.3 . . ?
P1 C3 H3A 109.3 . . ?
N1 C3 H3B 109.3 . . ?
P1 C3 H3B 109.3 . . ?
H3A C3 H3B 108.0 . . ?

loop_
_geom_bond_atom_site_label_1
_geom_bond_atom_site_label_2
_geom_bond_distance
_geom_bond_site_symmetry_2
_geom_bond_publ_flag
Na1 O13 2.353(3) . ?
Na1 O14 2.406(2) . ?
Na1 O11 2.413(2) . ?
Na1 O1 2.429(3) . ?
Na1 O10 2.440(2) . ?
Na1 O12 2.523(3) . ?
Na2 O6 2.383(3) . ?
Na2 O8 2.395(2) . ?
Na2 O8 2.394(2) 2_645 ?
Na2 O9 2.447(3) . ?
Na2 O7 2.445(3) . ?
Na2 O7 2.536(3) 2_655 ?
Na2 Na2 3.5953(10) 2_645 ?
Na2 Na2 3.5953(10) 2_655 ?
P1 O5 1.5087(17) . ?
P1 O3 1.514(2) . ?
P1 O4 1.526(2) . ?
P1 C3 1.831(2) . ?
O1 C1 1.239(4) . ?
O2 C1 1.256(3) . ?
O6 H6A 0.81(5) . ?
O6 H6B 0.79(5) . ?
O7 Na2 2.536(3) 2_645 ?
O7 H7A 0.79(5) . ?
O7 H7B 0.83(7) . ?
O8 Na2 2.394(2) 2_655 ?
O8 H8A 0.84(4) . ?
O8 H8B 0.88(3) . ?
O9 H9A 0.91(5) . ?
O9 H9B 0.98(5) . ?
O10 H10A 0.84(4) . ?
O10 H10B 0.92(6) . ?
O11 H11A 0.75(4) . ?
O11 H11B 0.95(5) . ?
O12 H12A 0.72(4) . ?
O12 H12B 1.02(10) . ?
O13 H13A 0.86(5) . ?
O13 H13B 0.74(5) . ?
O14 H14A 0.80(3) . ?
O14 H14B 0.80(5) . ?
N1 C2 1.477(3) . ?
N1 C3 1.499(3) . ?
N1 H1B 0.87(4) . ?
N1 H1A 0.92(4) . ?
C1 C2 1.530(4) . ?
C2 H2A 0.9700 . ?
C2 H2B 0.9700 . ?
C3 H3A 0.9700 . ?
C3 H3B 0.9700 . ?

loop_
_geom_torsion_atom_site_label_1
_geom_torsion_atom_site_label_2
_geom_torsion_atom_site_label_3
_geom_torsion_atom_site_label_4
_geom_torsion
_geom_torsion_site_symmetry_1
_geom_torsion_site_symmetry_2
_geom_torsion_site_symmetry_3
_geom_torsion_site_symmetry_4
_geom_torsion_publ_flag
O13 Na1 O1 C1 86.4(4) . . . . ?
O14 Na1 O1 C1 -18.2(4) . . . . ?
O11 Na1 O1 C1 -22.2(6) . . . . ?
O10 Na1 O1 C1 -102.7(4) . . . . ?
O12 Na1 O1 C1 179.5(4) . . . . ?
O6 Na2 O7 Na2 -107.59(10) . . . 2_645 ?
O8 Na2 O7 Na2 164.66(10) . . . 2_645 ?
O8 Na2 O7 Na2 -18.37(7) 2_645 . . 2_645 ?
O9 Na2 O7 Na2 76.91(9) . . . 2_645 ?
O7 Na2 O7 Na2 -141.9(11) 2_655 . . 2_645 ?
Na2 Na2 O7 Na2 -174.79(12) 2_655 . . 2_645 ?
O6 Na2 O8 Na2 68.21(9) . . . 2_655 ?
O8 Na2 O8 Na2 81.9(18) 2_645 . . 2_655 ?
O9 Na2 O8 Na2 -107.21(10) . . . 2_655 ?
O7 Na2 O8 Na2 157.29(10) . . . 2_655 ?
O7 Na2 O8 Na2 -19.01(7) 2_655 . . 2_655 ?
Na2 Na2 O8 Na2 173.75(13) 2_645 . . 2_655 ?
Na1 O1 C1 O2 -127.7(4) . . . . ?
Na1 O1 C1 C2 54.9(5) . . . . ?
C3 N1 C2 C1 -176.9(2) . . . . ?
O1 C1 C2 N1 15.5(4) . . . . ?
O2 C1 C2 N1 -162.3(3) . . . . ?
C2 N1 C3 P1 -165.8(2) . . . . ?
O5 P1 C3 N1 -167.1(2) . . . . ?
O3 P1 C3 N1 71.9(2) . . . . ?
O4 P1 C3 N1 -46.7(2) . . . . ?
